data_4078869
loop_
_publ_author_name
'Baillie, Sharon E.'
'Clegg, William'
'Garc\?\'ia-\'Alvarez, Pablo'
'Hevia, Eva'
'Kennedy, Alan R.'
'Klett, Jan'
'Russo, Luca'

_publ_section_title
;
 Synthesis, Structural Elucidation, and Diffusion-Ordered NMR Studies of
 Homoleptic Alkyllithium Magnesiates: Donor-Controlled Structural
 Variations in Mixed-Metal Chemistry
;
_journal_issue 14
_journal_name_full Organometallics
_journal_page_first 5131
_journal_paper_doi 10.1021/om300477m
_journal_volume 31
_journal_year 2012
_chemical_formula_moiety 'C28 H76 Li2 Mg N4 Si4'
_chemical_formula_sum 'C28 H76 Li2 Mg N4 Si4'
_chemical_formula_weight 619.48
_chemical_name_systematic
;
 ?
;
_space_group_IT_number 96
_symmetry_cell_setting tetragonal
_symmetry_space_group_name_Hall 'P 4nw 2abw'
_symmetry_space_group_name_H-M 'P 43 21 2'
_atom_sites_solution_hydrogens mixed
_atom_sites_solution_primary direct
_atom_sites_solution_secondary difmap
_audit_creation_method SHELXL-97
_cell_angle_alpha 90.00
_cell_angle_beta 90.00
_cell_angle_gamma 90.00
_cell_formula_units_Z 4
_cell_length_a 11.1275(7)
_cell_length_b 11.1275(7)
_cell_length_c 36.035(5)
_cell_measurement_reflns_used 1276
_cell_measurement_temperature 150(2)
_cell_measurement_theta_max 28.28
_cell_measurement_theta_min 2.82
_cell_volume 4461.9(7)
_computing_cell_refinement
;
CrysAlisPro, Oxford Diffraction Ltd.,
Version 1.171.33.41 (release 06-05-2009 CrysAlis171 .NET)
(compiled May  6 2009,17:20:42)
;
_computing_data_collection
;
CrysAlisPro, Oxford Diffraction Ltd.,
Version 1.171.33.41 (release 06-05-2009 CrysAlis171 .NET)
(compiled May  6 2009,17:20:42)
;
_computing_data_reduction
;
CrysAlisPro, Oxford Diffraction Ltd.,
Version 1.171.33.41 (release 06-05-2009 CrysAlis171 .NET)
(compiled May  6 2009,17:20:42)
;
_computing_molecular_graphics 'Bruker SHELXTL'
_computing_publication_material 'Bruker SHELXTL and local programs'
_computing_structure_refinement 'Bruker SHELXTL'
_computing_structure_solution 'Bruker SHELXTL'
_diffrn_ambient_temperature 150(2)
_diffrn_detector_area_resol_mean 10.3968
_diffrn_measured_fraction_theta_full 0.993
_diffrn_measured_fraction_theta_max 0.854
_diffrn_measurement_device_type 'Oxford Diffraction Gemini A Ultra diffractometer'
_diffrn_measurement_method '\w scans'
_diffrn_radiation_monochromator none
_diffrn_radiation_source 'sealed tube with Enhance optics'
_diffrn_radiation_type MoK\a
_diffrn_radiation_wavelength 0.71073
_diffrn_reflns_av_R_equivalents 0.0648
_diffrn_reflns_av_sigmaI/netI 0.3023
_diffrn_reflns_limit_h_max 14
_diffrn_reflns_limit_h_min -8
_diffrn_reflns_limit_k_max 8
_diffrn_reflns_limit_k_min -12
_diffrn_reflns_limit_l_max 47
_diffrn_reflns_limit_l_min -27
_diffrn_reflns_number 9197
_diffrn_reflns_theta_full 25.00
_diffrn_reflns_theta_max 28.37
_diffrn_reflns_theta_min 2.82
_exptl_absorpt_coefficient_mu 0.167
_exptl_absorpt_correction_T_max 0.987
_exptl_absorpt_correction_T_min 0.933
_exptl_absorpt_correction_type multi-scan
_exptl_absorpt_process_details
;
CrysAlisPro, Oxford Diffraction Ltd.,
Version 1.171.33.41 (release 06-05-2009 CrysAlis171 .NET)
(compiled May  6 2009,17:20:42)
Empirical absorption correction using spherical harmonics,
 implemented in SCALE3 ABSPACK scaling algorithm.
;
_exptl_crystal_colour colourless
_exptl_crystal_density_diffrn 0.922
_exptl_crystal_density_method 'not measured'
_exptl_crystal_description plate
_exptl_crystal_F_000 1384
_exptl_crystal_size_max 0.42
_exptl_crystal_size_mid 0.26
_exptl_crystal_size_min 0.08
_refine_diff_density_max 0.291
_refine_diff_density_min -0.235
_refine_diff_density_rms 0.042
_refine_ls_abs_structure_details 'Flack H D (1983), Acta Cryst. A39, 876-881'
_refine_ls_abs_structure_Flack -0.1(2)
_refine_ls_extinction_method none
_refine_ls_goodness_of_fit_ref 0.695
_refine_ls_hydrogen_treatment mixed
_refine_ls_matrix_type full
_refine_ls_number_parameters 199
_refine_ls_number_reflns 4486
_refine_ls_number_restraints 242
_refine_ls_restrained_S_all 0.782
_refine_ls_R_factor_all 0.1544
_refine_ls_R_factor_gt 0.0478
_refine_ls_shift/su_max 0.000
_refine_ls_shift/su_mean 0.000
_refine_ls_structure_factor_coef Fsqd
_refine_ls_weighting_details 'calc w=1/[\s^2^(Fo^2^)+(0.0365P)^2^+0.0000P] where P=(Fo^2^+2Fc^2^)/3'
_refine_ls_weighting_scheme calc
_refine_ls_wR_factor_gt 0.0883
_refine_ls_wR_factor_ref 0.0991
_reflns_number_gt 1571
_reflns_number_total 4486
_reflns_threshold_expression I>2\s(I)
_cod_data_source_file om300477m_si_001.cif
_cod_data_source_block rem536_compound_5
_cod_database_code 4078869

loop_
_symmetry_equiv_pos_as_xyz
'x, y, z'
'-x, -y, z+1/2'
'-y+1/2, x+1/2, z+3/4'
'y+1/2, -x+1/2, z+1/4'
'-x+1/2, y+1/2, -z+3/4'
'x+1/2, -y+1/2, -z+1/4'
'y, x, -z'
'-y, -x, -z+1/2'

loop_
_atom_site_label
_atom_site_type_symbol
_atom_site_fract_x
_atom_site_fract_y
_atom_site_fract_z
_atom_site_U_iso_or_equiv
_atom_site_adp_type
_atom_site_occupancy
_atom_site_symmetry_multiplicity
_atom_site_calc_flag
_atom_site_refinement_flags
Mg Mg 0.86780(11) 0.13220(11) 0.2500 0.0283(5) Uani 1 2 d SU
Li Li 0.6811(6) -0.0439(5) 0.23819(18) 0.0350(15) Uani 1 1 d DU
N1 N 0.5431(3) -0.0704(3) 0.19746(11) 0.0511(10) Uani 1 1 d U
N2 N 0.6117(3) -0.2082(3) 0.26443(11) 0.0548(11) Uani 1 1 d U
C1 C 0.6844(4) 0.1143(4) 0.27810(12) 0.0366(11) Uani 1 1 d DU
H1A H 0.623(2) 0.127(2) 0.2642(8) 0.044 Uiso 1 1 d D
H1B H 0.664(3) 0.053(2) 0.2904(6) 0.044 Uiso 1 1 d D
C2 C 0.6483(5) 0.3762(4) 0.30398(16) 0.104(2) Uani 1 1 d U
H2A H 0.7285 0.3960 0.2945 0.156 Uiso 1 1 calc R
H2B H 0.6307 0.4261 0.3257 0.156 Uiso 1 1 calc R
H2C H 0.5883 0.3916 0.2846 0.156 Uiso 1 1 calc R
C3 C 0.7432(5) 0.1847(6) 0.35774(15) 0.105(2) Uani 1 1 d U
H3A H 0.7309 0.1026 0.3668 0.158 Uiso 1 1 calc R
H3B H 0.7243 0.2419 0.3776 0.158 Uiso 1 1 calc R
H3C H 0.8271 0.1948 0.3501 0.158 Uiso 1 1 calc R
C4 C 0.4842(4) 0.1905(4) 0.33471(13) 0.0632(15) Uani 1 1 d U
H4A H 0.4280 0.2005 0.3140 0.095 Uiso 1 1 calc R
H4B H 0.4663 0.2500 0.3540 0.095 Uiso 1 1 calc R
H4C H 0.4758 0.1094 0.3450 0.095 Uiso 1 1 calc R
C5 C 0.8601(4) -0.0290(4) 0.21345(13) 0.0499(13) Uani 1 1 d DU
H5A H 0.864(2) -0.103(2) 0.2179(10) 0.060 Uiso 1 1 d D
H5B H 0.819(2) -0.018(3) 0.1952(6) 0.060 Uiso 1 1 d D
C6 C 1.0803(5) -0.2028(5) 0.19667(18) 0.114(2) Uani 1 1 d U
H6A H 1.0233 -0.2688 0.2005 0.171 Uiso 1 1 calc R
H6B H 1.1223 -0.1858 0.2200 0.171 Uiso 1 1 calc R
H6C H 1.1389 -0.2257 0.1776 0.171 Uiso 1 1 calc R
C7 C 0.9503(4) -0.0927(4) 0.13160(13) 0.0758(15) Uani 1 1 d U
H7A H 1.0220 -0.1035 0.1162 0.114 Uiso 1 1 calc R
H7B H 0.9042 -0.0236 0.1225 0.114 Uiso 1 1 calc R
H7C H 0.9004 -0.1652 0.1303 0.114 Uiso 1 1 calc R
C8 C 1.1038(4) 0.0648(4) 0.18099(13) 0.0612(14) Uani 1 1 d U
H8A H 1.1357 0.0770 0.2061 0.092 Uiso 1 1 calc R
H8B H 1.0613 0.1375 0.1729 0.092 Uiso 1 1 calc R
H8C H 1.1701 0.0481 0.1639 0.092 Uiso 1 1 calc R
C9 C 0.4530(5) 0.0222(6) 0.19793(17) 0.120(3) Uani 1 1 d U
H9A H 0.4870 0.0969 0.1881 0.180 Uiso 1 1 calc R
H9B H 0.4258 0.0354 0.2235 0.180 Uiso 1 1 calc R
H9C H 0.3846 -0.0025 0.1826 0.180 Uiso 1 1 calc R
C10 C 0.5894(5) -0.0862(5) 0.15920(15) 0.0896(19) Uani 1 1 d U
H10A H 0.6495 -0.1505 0.1589 0.134 Uiso 1 1 calc R
H10B H 0.6263 -0.0111 0.1508 0.134 Uiso 1 1 calc R
H10C H 0.5228 -0.1074 0.1426 0.134 Uiso 1 1 calc R
C11 C 0.4894(6) -0.1821(6) 0.20870(19) 0.115(2) Uani 1 1 d U
H11A H 0.4021 -0.1660 0.2107 0.139 Uiso 1 1 calc R
H11B H 0.4993 -0.2374 0.1874 0.139 Uiso 1 1 calc R
C12 C 0.5178(6) -0.2447(5) 0.2382(2) 0.117(2) Uani 1 1 d U
H12A H 0.5397 -0.3260 0.2294 0.140 Uiso 1 1 calc R
H12B H 0.4431 -0.2538 0.2528 0.140 Uiso 1 1 calc R
C13 C 0.5623(5) -0.1918(5) 0.30153(17) 0.0950(19) Uani 1 1 d U
H13A H 0.5185 -0.2644 0.3089 0.142 Uiso 1 1 calc R
H13B H 0.5072 -0.1230 0.3015 0.142 Uiso 1 1 calc R
H13C H 0.6278 -0.1768 0.3191 0.142 Uiso 1 1 calc R
C14 C 0.7012(5) -0.3022(4) 0.26631(16) 0.0814(17) Uani 1 1 d U
H14A H 0.6636 -0.3768 0.2750 0.122 Uiso 1 1 calc R
H14B H 0.7649 -0.2785 0.2836 0.122 Uiso 1 1 calc R
H14C H 0.7358 -0.3151 0.2416 0.122 Uiso 1 1 calc R
Si1 Si 0.64335(11) 0.21267(11) 0.31755(4) 0.0425(3) Uani 1 1 d U
Si2 Si 0.99705(11) -0.06536(12) 0.18119(4) 0.0465(3) Uani 1 1 d U

loop_
_atom_site_aniso_label
_atom_site_aniso_U_11
_atom_site_aniso_U_22
_atom_site_aniso_U_33
_atom_site_aniso_U_23
_atom_site_aniso_U_13
_atom_site_aniso_U_12
Mg 0.0263(7) 0.0263(7) 0.0323(12) -0.0001(6) -0.0001(6) -0.0026(9)
Li 0.033(4) 0.035(4) 0.037(4) -0.001(3) 0.001(3) 0.000(3)
N1 0.042(2) 0.056(2) 0.056(3) -0.003(2) -0.0141(18) -0.002(2)
N2 0.047(3) 0.043(2) 0.075(3) 0.008(2) -0.009(2) -0.0182(19)
C1 0.039(3) 0.034(3) 0.036(3) 0.009(2) -0.0026(19) -0.010(2)
C2 0.142(5) 0.051(3) 0.118(5) -0.022(3) 0.069(4) -0.021(3)
C3 0.073(4) 0.182(6) 0.060(4) -0.058(4) -0.012(3) 0.037(3)
C4 0.059(3) 0.083(4) 0.048(3) -0.011(3) 0.005(2) 0.009(3)
C5 0.043(3) 0.053(3) 0.053(3) 0.006(2) -0.010(2) -0.030(2)
C6 0.096(4) 0.091(4) 0.156(6) 0.006(4) -0.045(4) 0.016(4)
C7 0.076(4) 0.095(4) 0.057(3) -0.027(3) 0.014(3) -0.005(3)
C8 0.044(3) 0.071(3) 0.068(3) -0.021(3) 0.023(3) -0.013(2)
C9 0.088(4) 0.137(5) 0.134(5) -0.063(4) -0.073(4) 0.069(4)
C10 0.093(4) 0.128(5) 0.048(3) -0.019(3) -0.023(3) -0.008(3)
C11 0.118(4) 0.117(4) 0.111(4) 0.022(3) -0.055(3) -0.069(4)
C12 0.114(4) 0.089(4) 0.148(5) 0.045(3) -0.065(4) -0.066(3)
C13 0.108(4) 0.070(4) 0.107(4) 0.020(3) 0.042(4) -0.023(3)
C14 0.086(4) 0.040(3) 0.119(5) -0.002(3) -0.003(3) -0.001(3)
Si1 0.0437(8) 0.0446(8) 0.0393(8) -0.0118(7) 0.0082(7) -0.0082(7)
Si2 0.0423(8) 0.0462(8) 0.0510(8) -0.0025(7) -0.0042(7) -0.0066(6)

loop_
_atom_type_symbol
_atom_type_description
_atom_type_scat_dispersion_real
_atom_type_scat_dispersion_imag
_atom_type_scat_source
C C 0.0033 0.0016 'International Tables Vol C Tables 4.2.6.8 and 6.1.1.4'
H H 0.0000 0.0000 'International Tables Vol C Tables 4.2.6.8 and 6.1.1.4'
Li Li -0.0003 0.0001 'International Tables Vol C Tables 4.2.6.8 and 6.1.1.4'
N N 0.0061 0.0033 'International Tables Vol C Tables 4.2.6.8 and 6.1.1.4'
Mg Mg 0.0486 0.0363 'International Tables Vol C Tables 4.2.6.8 and 6.1.1.4'
Si Si 0.0817 0.0704 'International Tables Vol C Tables 4.2.6.8 and 6.1.1.4'

loop_
_geom_angle_atom_site_label_1
_geom_angle_atom_site_label_2
_geom_angle_atom_site_label_3
_geom_angle
_geom_angle_site_symmetry_1
_geom_angle_site_symmetry_3
C1 Mg C1 110.6(2) . 8_665
C1 Mg C5 99.08(16) . .
C1 Mg C5 117.41(17) . 8_665
C1 Mg C5 99.08(16) 8_665 8_665
C1 Mg C5 117.41(17) 8_665 .
C5 Mg C5 114.3(2) . 8_665
N1 Li N2 85.9(3) . .
N1 Li C1 123.4(3) . .
N1 Li H1A 101.5(6) . .
N1 Li H1B 126.7(9) . .
N1 Li C5 112.5(3) . .
N1 Li H5A 112.5(10) . .
N1 Li H5B 92.1(7) . .
N2 Li C1 112.2(3) . .
N2 Li H1A 115.6(9) . .
N2 Li H1B 90.6(6) . .
N2 Li C5 123.9(3) . .
N2 Li H5A 102.3(7) . .
N2 Li H5B 131.1(10) . .
C1 Li H1A 21.9(5) . .
C1 Li H1B 21.6(5) . .
C1 Li C5 100.6(3) . .
C1 Li H5A 114.6(9) . .
C1 Li H5B 109.4(10) . .
H1A Li H1B 35.3(10) . .
H1A Li C5 111.7(9) . .
H1A Li H5A 130.4(13) . .
H1A Li H5B 112.7(15) . .
H1B Li C5 113.1(9) . .
H1B Li H5A 120.2(15) . .
H1B Li H5B 127.0(13) . .
C5 Li H5A 21.7(6) . .
C5 Li H5B 21.3(6) . .
H5A Li H5B 35.1(10) . .
Li N1 C9 113.1(3) . .
Li N1 C10 113.9(3) . .
Li N1 C11 102.9(4) . .
C9 N1 C10 109.8(4) . .
C9 N1 C11 109.0(5) . .
C10 N1 C11 107.7(5) . .
Li N2 C12 101.7(4) . .
Li N2 C13 115.0(3) . .
Li N2 C14 112.3(3) . .
C12 N2 C13 110.9(5) . .
C12 N2 C14 108.7(4) . .
C13 N2 C14 108.0(4) . .
Mg C1 Li 78.5(2) . .
Mg C1 H1A 116(2) . .
Mg C1 H1B 123(2) . .
Mg C1 Si1 120.60(19) . .
Li C1 H1A 75.4(17) . .
Li C1 H1B 72.9(17) . .
Li C1 Si1 160.0(3) . .
H1A C1 H1B 104(3) . .
H1A C1 Si1 98.9(18) . .
H1B C1 Si1 90.3(17) . .
H2A C2 H2B 109.5 . .
H2A C2 H2C 109.5 . .
H2A C2 Si1 109.5 . .
H2B C2 H2C 109.5 . .
H2B C2 Si1 109.5 . .
H2C C2 Si1 109.5 . .
H3A C3 H3B 109.5 . .
H3A C3 H3C 109.5 . .
H3A C3 Si1 109.5 . .
H3B C3 H3C 109.5 . .
H3B C3 Si1 109.5 . .
H3C C3 Si1 109.5 . .
H4A C4 H4B 109.5 . .
H4A C4 H4C 109.5 . .
H4A C4 Si1 109.5 . .
H4B C4 H4C 109.5 . .
H4B C4 Si1 109.5 . .
H4C C4 Si1 109.5 . .
Mg C5 Li 81.7(2) . .
Mg C5 H5A 133(3) . .
Mg C5 H5B 112(3) . .
Mg C5 Si2 119.2(2) . .
Li C5 H5A 83.8(18) . .
Li C5 H5B 80.1(19) . .
Li C5 Si2 159.1(3) . .
H5A C5 H5B 109(3) . .
H5A C5 Si2 82.7(19) . .
H5B C5 Si2 89(2) . .
H6A C6 H6B 109.5 . .
H6A C6 H6C 109.5 . .
H6A C6 Si2 109.5 . .
H6B C6 H6C 109.5 . .
H6B C6 Si2 109.5 . .
H6C C6 Si2 109.5 . .
H7A C7 H7B 109.5 . .
H7A C7 H7C 109.5 . .
H7A C7 Si2 109.5 . .
H7B C7 H7C 109.5 . .
H7B C7 Si2 109.5 . .
H7C C7 Si2 109.5 . .
H8A C8 H8B 109.5 . .
H8A C8 H8C 109.5 . .
H8A C8 Si2 109.5 . .
H8B C8 H8C 109.5 . .
H8B C8 Si2 109.5 . .
H8C C8 Si2 109.5 . .
N1 C9 H9A 109.5 . .
N1 C9 H9B 109.5 . .
N1 C9 H9C 109.5 . .
H9A C9 H9B 109.5 . .
H9A C9 H9C 109.5 . .
H9B C9 H9C 109.5 . .
N1 C10 H10A 109.5 . .
N1 C10 H10B 109.5 . .
N1 C10 H10C 109.5 . .
H10A C10 H10B 109.5 . .
H10A C10 H10C 109.5 . .
H10B C10 H10C 109.5 . .
N1 C11 H11A 105.8 . .
N1 C11 H11B 105.8 . .
N1 C11 C12 126.0(5) . .
H11A C11 H11B 106.2 . .
H11A C11 C12 105.8 . .
H11B C11 C12 105.8 . .
N2 C12 C11 123.2(5) . .
N2 C12 H12A 106.5 . .
N2 C12 H12B 106.5 . .
C11 C12 H12A 106.5 . .
C11 C12 H12B 106.5 . .
H12A C12 H12B 106.5 . .
N2 C13 H13A 109.5 . .
N2 C13 H13B 109.5 . .
N2 C13 H13C 109.5 . .
H13A C13 H13B 109.5 . .
H13A C13 H13C 109.5 . .
H13B C13 H13C 109.5 . .
N2 C14 H14A 109.5 . .
N2 C14 H14B 109.5 . .
N2 C14 H14C 109.5 . .
H14A C14 H14B 109.5 . .
H14A C14 H14C 109.5 . .
H14B C14 H14C 109.5 . .
C1 Si1 C2 111.4(2) . .
C1 Si1 C3 110.7(2) . .
C1 Si1 C4 113.9(2) . .
C2 Si1 C3 110.3(3) . .
C2 Si1 C4 103.8(2) . .
C3 Si1 C4 106.5(2) . .
C5 Si2 C6 112.1(3) . .
C5 Si2 C7 112.4(2) . .
C5 Si2 C8 109.6(2) . .
C6 Si2 C7 106.7(3) . .
C6 Si2 C8 108.6(2) . .
C7 Si2 C8 107.2(2) . .

loop_
_geom_bond_atom_site_label_1
_geom_bond_atom_site_label_2
_geom_bond_distance
_geom_bond_site_symmetry_2
Mg C1 2.287(4) .
Mg C1 2.287(4) 8_665
Mg C5 2.227(5) .
Mg C5 2.227(5) 8_665
Li N1 2.144(7) .
Li N2 2.199(7) .
Li C1 2.274(8) .
Li H1A 2.22(2) .
Li H1B 2.18(2) .
Li C5 2.189(8) .
Li H5A 2.26(2) .
Li H5B 2.20(2) .
N1 C9 1.439(6) .
N1 C10 1.482(6) .
N1 C11 1.438(6) .
N2 C12 1.466(6) .
N2 C13 1.457(6) .
N2 C14 1.445(5) .
C1 H1A 0.86(2) .
C1 H1B 0.84(2) .
C1 Si1 1.851(5) .
C2 H2A 0.980 .
C2 H2B 0.980 .
C2 H2C 0.980 .
C2 Si1 1.885(5) .
C3 H3A 0.980 .
C3 H3B 0.980 .
C3 H3C 0.980 .
C3 Si1 1.851(5) .
C4 H4A 0.980 .
C4 H4B 0.980 .
C4 H4C 0.980 .
C4 Si1 1.892(4) .
C5 H5A 0.84(2) .
C5 H5B 0.81(2) .
C5 Si2 1.959(5) .
C6 H6A 0.980 .
C6 H6B 0.980 .
C6 H6C 0.980 .
C6 Si2 1.873(5) .
C7 H7A 0.980 .
C7 H7B 0.980 .
C7 H7C 0.980 .
C7 Si2 1.886(5) .
C8 H8A 0.980 .
C8 H8B 0.980 .
C8 H8C 0.980 .
C8 Si2 1.873(4) .
C9 H9A 0.980 .
C9 H9B 0.980 .
C9 H9C 0.980 .
C10 H10A 0.980 .
C10 H10B 0.980 .
C10 H10C 0.980 .
C11 H11A 0.990 .
C11 H11B 0.990 .
C11 C12 1.310(7) .
C12 H12A 0.990 .
C12 H12B 0.990 .
C13 H13A 0.980 .
C13 H13B 0.980 .
C13 H13C 0.980 .
C14 H14A 0.980 .
C14 H14B 0.980 .
C14 H14C 0.980 .
